data_4038815
loop_
_publ_author_name
'Pozharskii, Alexander F.'
'Dyablo, Olga V.'
'Pogosova, Olga G.'
'Ozeryanskii, Valery A.'
'Filarowski, Aleksander'
'Vasilikhina, Kseniya M.'
'Dzhangiryan, Narek A.'

_publ_section_title
;
 Modeling Biologically Important NH&#x00B7;&#x00B7;&#x00B7;\p Interactions
 Using <i>peri</i>-Disubstituted Naphthalenes.
;
_journal_issue 19
_journal_name_full 'The Journal of organic chemistry'
_journal_page_first 12468
_journal_page_last 12481
_journal_paper_doi 10.1021/acs.joc.0c01697
_journal_volume 85
_journal_year 2020
_chemical_formula_moiety 'C19 H20 N O +, B F4 -'
_chemical_formula_sum 'C19 H20 B F4 N O'
_chemical_formula_weight 365.17
_space_group_IT_number 14
_space_group_name_Hall '-P 2yn'
_space_group_name_H-M_alt 'P 1 21/n 1'
_symmetry_cell_setting monoclinic
_symmetry_space_group_name_Hall '-P 2yn'
_symmetry_space_group_name_H-M 'P 1 21/n 1'
_atom_sites_solution_hydrogens mixed
_atom_sites_solution_primary direct
_atom_sites_solution_secondary difmap
_audit_creation_method SHELXL-97
_cell_angle_alpha 90.00
_cell_angle_beta 91.746(4)
_cell_angle_gamma 90.00
_cell_formula_units_Z 4
_cell_length_a 15.456(2)
_cell_length_b 7.0443(11)
_cell_length_c 16.266(3)
_cell_measurement_reflns_used 2274
_cell_measurement_temperature 120(2)
_cell_measurement_theta_max 26.69
_cell_measurement_theta_min 2.64
_cell_volume 1770.2(5)
_computing_cell_refinement 'SAINT (Bruker, 2009)'
_computing_data_collection 'APEX (Bruker, 2009)'
_computing_data_reduction 'SAINT (Bruker, 2009)'
_computing_molecular_graphics 'SHELXTL (Sheldrick, 2008)'
_computing_publication_material 'SHELXTL (Sheldrick, 2008) and PLATON (Spek, 2009)'
_computing_structure_refinement 'SHELXTL (Sheldrick, 2008)'
_computing_structure_solution 'SHELXTL (Sheldrick, 2008)'
_diffrn_ambient_temperature 120(2)
_diffrn_measured_fraction_theta_full 0.999
_diffrn_measured_fraction_theta_max 0.999
_diffrn_measurement_device_type 'Bruker APEX-II CCD'
_diffrn_measurement_method '\f and \w scans'
_diffrn_radiation_monochromator graphite
_diffrn_radiation_source 'sealed tube'
_diffrn_radiation_type MoK\a
_diffrn_radiation_wavelength 0.71073
_diffrn_reflns_av_R_equivalents 0.0595
_diffrn_reflns_av_sigmaI/netI 0.0523
_diffrn_reflns_limit_h_max 20
_diffrn_reflns_limit_h_min -20
_diffrn_reflns_limit_k_max 9
_diffrn_reflns_limit_k_min -9
_diffrn_reflns_limit_l_max 20
_diffrn_reflns_limit_l_min -21
_diffrn_reflns_number 15894
_diffrn_reflns_theta_full 28.00
_diffrn_reflns_theta_max 28.00
_diffrn_reflns_theta_min 2.51
_diffrn_standards_decay_% 0
_diffrn_standards_number 0
_exptl_absorpt_coefficient_mu 0.112
_exptl_absorpt_correction_type none
_exptl_crystal_colour pale-brown
_exptl_crystal_density_diffrn 1.370
_exptl_crystal_density_method 'not measured'
_exptl_crystal_description plate
_exptl_crystal_F_000 760
_exptl_crystal_size_max 0.14
_exptl_crystal_size_mid 0.02
_exptl_crystal_size_min 0.01
_refine_diff_density_max 0.310
_refine_diff_density_min -0.247
_refine_diff_density_rms 0.052
_refine_ls_extinction_method none
_refine_ls_goodness_of_fit_ref 1.025
_refine_ls_hydrogen_treatment mixed
_refine_ls_matrix_type full
_refine_ls_number_parameters 242
_refine_ls_number_reflns 4282
_refine_ls_number_restraints 0
_refine_ls_restrained_S_all 1.025
_refine_ls_R_factor_all 0.0890
_refine_ls_R_factor_gt 0.0514
_refine_ls_shift/su_max 0.000
_refine_ls_shift/su_mean 0.000
_refine_ls_structure_factor_coef Fsqd
_refine_ls_weighting_details 'calc w=1/[\s^2^(Fo^2^)+(0.0504P)^2^+0.6750P] where P=(Fo^2^+2Fc^2^)/3'
_refine_ls_weighting_scheme calc
_refine_ls_wR_factor_gt 0.1117
_refine_ls_wR_factor_ref 0.1321
_reflns_number_gt 2758
_reflns_number_total 4282
_reflns_threshold_expression I>2\s(I)
_cod_data_source_file jo0c01697_si_001.cif
_cod_data_source_block Struct-2
_cod_depositor_comments
;
The following automatic conversions were performed:

data item '_symmetry_cell_setting' value 'Monoclinic' was changed to
'monoclinic' in accordance with the
/home/data/users/saulius/crontab/automatic-downloads/rss-feeds/ACS/lib/dictionaries/cif_core.dic
dictionary named 'cif_core.dic' version 2.4.2 last updated on
2011-04-26.

Automatic conversion script
Id: cif_fix_values 7556 2019-12-06 15:28:31Z antanas 

 Adding full bibliography for 4038815--4038822.cif.
;
_cod_original_cell_volume 1770.1(5)
_cod_original_sg_symbol_H-M 'P 21/n  '
_cod_database_code 4038815

loop_
_symmetry_equiv_pos_as_xyz
'x, y, z'
'-x+1/2, y+1/2, -z+1/2'
'-x, -y, -z'
'x-1/2, -y-1/2, z-1/2'

loop_
_atom_site_label
_atom_site_type_symbol
_atom_site_fract_x
_atom_site_fract_y
_atom_site_fract_z
_atom_site_U_iso_or_equiv
_atom_site_adp_type
_atom_site_occupancy
_atom_site_symmetry_multiplicity
_atom_site_calc_flag
_atom_site_refinement_flags
_atom_site_disorder_assembly
_atom_site_disorder_group
B1 B 0.59085(17) 0.1889(4) 0.63015(15) 0.0309(5) Uani 1 1 d . . .
F1 F 0.55813(8) 0.24735(18) 0.55365(7) 0.0384(3) Uani 1 1 d . . .
F2 F 0.54481(9) 0.03011(19) 0.65458(8) 0.0431(4) Uani 1 1 d . . .
F3 F 0.57917(11) 0.3333(2) 0.68561(8) 0.0581(5) Uani 1 1 d . . .
F4 F 0.67623(9) 0.1410(3) 0.62318(10) 0.0608(5) Uani 1 1 d . . .
O1 O 0.88573(10) 0.22475(19) 0.62375(8) 0.0303(3) Uani 1 1 d . . .
N1 N 0.68487(11) -0.2659(2) 0.47982(10) 0.0214(4) Uani 1 1 d . . .
H1 H 0.7389(14) -0.241(3) 0.4960(13) 0.024(6) Uiso 1 1 d . . .
C1 C 0.68993(12) -0.4258(3) 0.42115(11) 0.0202(4) Uani 1 1 d . . .
C2 C 0.61319(13) -0.5060(3) 0.39665(12) 0.0243(4) Uani 1 1 d . . .
H2A H 0.5608 -0.4616 0.4188 0.029 Uiso 1 1 calc R . .
C3 C 0.61117(14) -0.6539(3) 0.33882(12) 0.0271(5) Uani 1 1 d . . .
H3A H 0.5578 -0.7115 0.3226 0.033 Uiso 1 1 calc R . .
C4 C 0.68603(13) -0.7139(3) 0.30641(12) 0.0253(4) Uani 1 1 d . . .
H4A H 0.6843 -0.8126 0.2666 0.030 Uiso 1 1 calc R . .
C5 C 0.76651(13) -0.6333(3) 0.33025(11) 0.0211(4) Uani 1 1 d . . .
C6 C 0.84282(14) -0.6974(3) 0.29355(12) 0.0253(4) Uani 1 1 d . . .
H6A H 0.8394 -0.7976 0.2545 0.030 Uiso 1 1 calc R . .
C7 C 0.92086(14) -0.6186(3) 0.31305(12) 0.0276(5) Uani 1 1 d . . .
H7A H 0.9715 -0.6615 0.2870 0.033 Uiso 1 1 calc R . .
C8 C 0.92630(13) -0.4734(3) 0.37194(12) 0.0253(4) Uani 1 1 d . . .
H8A H 0.9813 -0.4193 0.3852 0.030 Uiso 1 1 calc R . .
C9 C 0.85494(13) -0.4064(3) 0.41120(11) 0.0209(4) Uani 1 1 d . . .
C10 C 0.77124(12) -0.4841(3) 0.39046(11) 0.0190(4) Uani 1 1 d . . .
C11 C 0.86856(12) -0.2473(3) 0.47099(12) 0.0207(4) Uani 1 1 d . . .
C12 C 0.88043(13) -0.0629(3) 0.44133(12) 0.0251(4) Uani 1 1 d . . .
H12A H 0.8841 -0.0427 0.3838 0.030 Uiso 1 1 calc R . .
C13 C 0.88694(13) 0.0898(3) 0.49394(12) 0.0259(4) Uani 1 1 d . . .
H13A H 0.8948 0.2139 0.4726 0.031 Uiso 1 1 calc R . .
C14 C 0.88200(13) 0.0629(3) 0.57799(12) 0.0245(4) Uani 1 1 d . . .
C15 C 0.87466(13) -0.1196(3) 0.60955(12) 0.0248(4) Uani 1 1 d . . .
H15A H 0.8734 -0.1395 0.6673 0.030 Uiso 1 1 calc R . .
C16 C 0.86919(13) -0.2725(3) 0.55578(12) 0.0247(4) Uani 1 1 d . . .
H16A H 0.8658 -0.3975 0.5775 0.030 Uiso 1 1 calc R . .
C17 C 0.65067(15) -0.0886(3) 0.43952(13) 0.0315(5) Uani 1 1 d . . .
H17A H 0.6842 -0.0606 0.3908 0.047 Uiso 1 1 calc R . .
H17B H 0.6558 0.0175 0.4783 0.047 Uiso 1 1 calc R . .
H17C H 0.5897 -0.1067 0.4231 0.047 Uiso 1 1 calc R . .
C18 C 0.63773(16) -0.3140(3) 0.55607(13) 0.0376(6) Uani 1 1 d . . .
H18A H 0.6600 -0.4339 0.5788 0.056 Uiso 1 1 calc R . .
H18B H 0.5758 -0.3269 0.5426 0.056 Uiso 1 1 calc R . .
H18C H 0.6466 -0.2126 0.5967 0.056 Uiso 1 1 calc R . .
C19 C 0.87058(17) 0.2083(3) 0.71004(13) 0.0384(6) Uani 1 1 d . . .
H19A H 0.8725 0.3346 0.7353 0.058 Uiso 1 1 calc R . .
H19B H 0.9154 0.1278 0.7359 0.058 Uiso 1 1 calc R . .
H19C H 0.8136 0.1513 0.7178 0.058 Uiso 1 1 calc R . .

loop_
_atom_site_aniso_label
_atom_site_aniso_U_11
_atom_site_aniso_U_22
_atom_site_aniso_U_33
_atom_site_aniso_U_23
_atom_site_aniso_U_13
_atom_site_aniso_U_12
B1 0.0338(14) 0.0315(13) 0.0277(13) -0.0037(10) 0.0045(11) 0.0022(11)
F1 0.0465(8) 0.0404(8) 0.0286(7) 0.0019(6) 0.0047(6) 0.0036(6)
F2 0.0502(8) 0.0345(7) 0.0449(8) 0.0091(6) 0.0077(7) 0.0019(6)
F3 0.0951(13) 0.0431(9) 0.0364(8) -0.0168(7) 0.0067(8) -0.0023(8)
F4 0.0301(8) 0.0860(13) 0.0658(10) -0.0093(9) -0.0053(7) 0.0005(8)
O1 0.0417(9) 0.0242(7) 0.0248(8) -0.0039(6) -0.0012(6) -0.0062(6)
N1 0.0243(9) 0.0201(8) 0.0201(8) -0.0019(6) 0.0039(7) -0.0001(7)
C1 0.0277(10) 0.0172(9) 0.0157(9) 0.0005(7) 0.0020(8) -0.0004(8)
C2 0.0253(10) 0.0238(10) 0.0240(10) 0.0016(8) 0.0039(8) -0.0008(8)
C3 0.0301(11) 0.0251(10) 0.0261(10) 0.0001(8) -0.0021(9) -0.0066(9)
C4 0.0369(12) 0.0184(9) 0.0205(10) -0.0009(8) -0.0011(9) -0.0018(8)
C5 0.0311(11) 0.0167(9) 0.0156(9) 0.0029(7) 0.0016(8) 0.0020(8)
C6 0.0381(12) 0.0200(10) 0.0182(10) 0.0017(8) 0.0048(9) 0.0053(8)
C7 0.0313(12) 0.0286(11) 0.0234(10) 0.0056(8) 0.0089(9) 0.0089(9)
C8 0.0263(10) 0.0242(10) 0.0255(10) 0.0051(8) 0.0022(8) 0.0008(8)
C9 0.0259(10) 0.0182(9) 0.0188(9) 0.0045(7) 0.0011(8) 0.0007(8)
C10 0.0266(10) 0.0156(9) 0.0147(9) 0.0036(7) 0.0019(7) 0.0000(7)
C11 0.0198(9) 0.0192(9) 0.0231(10) 0.0018(8) -0.0001(8) -0.0004(8)
C12 0.0281(11) 0.0253(10) 0.0219(10) 0.0043(8) 0.0022(8) -0.0021(8)
C13 0.0288(11) 0.0200(10) 0.0289(11) 0.0029(8) 0.0001(9) -0.0034(8)
C14 0.0242(10) 0.0221(10) 0.0269(10) -0.0032(8) -0.0031(8) -0.0020(8)
C15 0.0276(11) 0.0271(10) 0.0193(10) 0.0034(8) -0.0041(8) -0.0039(8)
C16 0.0277(10) 0.0201(10) 0.0261(10) 0.0049(8) -0.0031(8) -0.0012(8)
C17 0.0375(12) 0.0215(10) 0.0351(12) -0.0032(9) -0.0020(10) 0.0056(9)
C18 0.0513(15) 0.0353(12) 0.0272(12) -0.0039(10) 0.0171(11) -0.0107(11)
C19 0.0576(16) 0.0310(12) 0.0261(12) -0.0057(9) -0.0062(11) -0.0063(11)

loop_
_atom_type_symbol
_atom_type_description
_atom_type_scat_dispersion_real
_atom_type_scat_dispersion_imag
_atom_type_scat_source
C C 0.0033 0.0016 'International Tables Vol C Tables 4.2.6.8 and 6.1.1.4'
H H 0.0000 0.0000 'International Tables Vol C Tables 4.2.6.8 and 6.1.1.4'
B B 0.0013 0.0007 'International Tables Vol C Tables 4.2.6.8 and 6.1.1.4'
N N 0.0061 0.0033 'International Tables Vol C Tables 4.2.6.8 and 6.1.1.4'
O O 0.0106 0.0060 'International Tables Vol C Tables 4.2.6.8 and 6.1.1.4'
F F 0.0171 0.0103 'International Tables Vol C Tables 4.2.6.8 and 6.1.1.4'

loop_
_geom_angle_atom_site_label_1
_geom_angle_atom_site_label_2
_geom_angle_atom_site_label_3
_geom_angle
_geom_angle_site_symmetry_1
_geom_angle_site_symmetry_3
_geom_angle_publ_flag
F4 B1 F3 112.5(2) . . ?
F4 B1 F2 109.2(2) . . ?
F3 B1 F2 109.22(19) . . ?
F4 B1 F1 108.88(19) . . ?
F3 B1 F1 108.45(19) . . ?
F2 B1 F1 108.6(2) . . ?
C14 O1 C19 117.49(16) . . ?
C1 N1 C18 113.52(15) . . ?
C1 N1 C17 112.15(15) . . ?
C18 N1 C17 112.12(17) . . ?
C1 N1 H1 106.0(14) . . ?
C18 N1 H1 106.1(13) . . ?
C17 N1 H1 106.3(14) . . ?
C2 C1 C10 123.14(17) . . ?
C2 C1 N1 116.21(17) . . ?
C10 C1 N1 120.60(17) . . ?
C1 C2 C3 120.35(19) . . ?
C1 C2 H2A 119.8 . . ?
C3 C2 H2A 119.8 . . ?
C4 C3 C2 119.39(19) . . ?
C4 C3 H3A 120.3 . . ?
C2 C3 H3A 120.3 . . ?
C3 C4 C5 121.64(18) . . ?
C3 C4 H4A 119.2 . . ?
C5 C4 H4A 119.2 . . ?
C4 C5 C6 119.73(18) . . ?
C4 C5 C10 120.51(18) . . ?
C6 C5 C10 119.75(18) . . ?
C7 C6 C5 121.21(19) . . ?
C7 C6 H6A 119.4 . . ?
C5 C6 H6A 119.4 . . ?
C6 C7 C8 119.53(19) . . ?
C6 C7 H7A 120.2 . . ?
C8 C7 H7A 120.2 . . ?
C9 C8 C7 122.36(19) . . ?
C9 C8 H8A 118.8 . . ?
C7 C8 H8A 118.8 . . ?
C8 C9 C10 119.36(17) . . ?
C8 C9 C11 117.41(17) . . ?
C10 C9 C11 123.15(16) . . ?
C1 C10 C9 127.26(17) . . ?
C1 C10 C5 114.95(17) . . ?
C9 C10 C5 117.77(17) . . ?
C16 C11 C12 117.61(18) . . ?
C16 C11 C9 123.10(17) . . ?
C12 C11 C9 119.28(17) . . ?
C13 C12 C11 121.26(18) . . ?
C13 C12 H12A 119.4 . . ?
C11 C12 H12A 119.4 . . ?
C12 C13 C14 120.12(18) . . ?
C12 C13 H13A 119.9 . . ?
C14 C13 H13A 119.9 . . ?
O1 C14 C13 114.98(17) . . ?
O1 C14 C15 125.09(18) . . ?
C13 C14 C15 119.92(18) . . ?
C16 C15 C14 119.27(18) . . ?
C16 C15 H15A 120.4 . . ?
C14 C15 H15A 120.4 . . ?
C15 C16 C11 121.61(18) . . ?
C15 C16 H16A 119.2 . . ?
C11 C16 H16A 119.2 . . ?
N1 C17 H17A 109.5 . . ?
N1 C17 H17B 109.5 . . ?
H17A C17 H17B 109.5 . . ?
N1 C17 H17C 109.5 . . ?
H17A C17 H17C 109.5 . . ?
H17B C17 H17C 109.5 . . ?
N1 C18 H18A 109.5 . . ?
N1 C18 H18B 109.5 . . ?
H18A C18 H18B 109.5 . . ?
N1 C18 H18C 109.5 . . ?
H18A C18 H18C 109.5 . . ?
H18B C18 H18C 109.5 . . ?
O1 C19 H19A 109.5 . . ?
O1 C19 H19B 109.5 . . ?
H19A C19 H19B 109.5 . . ?
O1 C19 H19C 109.5 . . ?
H19A C19 H19C 109.5 . . ?
H19B C19 H19C 109.5 . . ?

loop_
_geom_bond_atom_site_label_1
_geom_bond_atom_site_label_2
_geom_bond_distance
_geom_bond_site_symmetry_2
_geom_bond_publ_flag
B1 F4 1.370(3) . ?
B1 F3 1.375(3) . ?
B1 F2 1.390(3) . ?
B1 F1 1.391(3) . ?
O1 C14 1.362(2) . ?
O1 C19 1.435(3) . ?
N1 C1 1.480(2) . ?
N1 C18 1.496(2) . ?
N1 C17 1.500(3) . ?
N1 H1 0.89(2) . ?
C1 C2 1.362(3) . ?
C1 C10 1.427(3) . ?
C2 C3 1.403(3) . ?
C2 H2A 0.9500 . ?
C3 C4 1.353(3) . ?
C3 H3A 0.9500 . ?
C4 C5 1.411(3) . ?
C4 H4A 0.9500 . ?
C5 C6 1.412(3) . ?
C5 C10 1.437(3) . ?
C6 C7 1.357(3) . ?
C6 H6A 0.9500 . ?
C7 C8 1.402(3) . ?
C7 H7A 0.9500 . ?
C8 C9 1.375(3) . ?
C8 H8A 0.9500 . ?
C9 C10 1.435(3) . ?
C9 C11 1.495(3) . ?
C11 C16 1.390(3) . ?
C11 C12 1.400(3) . ?
C12 C13 1.376(3) . ?
C12 H12A 0.9500 . ?
C13 C14 1.385(3) . ?
C13 H13A 0.9500 . ?
C14 C15 1.390(3) . ?
C15 C16 1.389(3) . ?
C15 H15A 0.9500 . ?
C16 H16A 0.9500 . ?
C17 H17A 0.9800 . ?
C17 H17B 0.9800 . ?
C17 H17C 0.9800 . ?
C18 H18A 0.9800 . ?
C18 H18B 0.9800 . ?
C18 H18C 0.9800 . ?
C19 H19A 0.9800 . ?
C19 H19B 0.9800 . ?
C19 H19C 0.9800 . ?

loop_
_geom_torsion_atom_site_label_1
_geom_torsion_atom_site_label_2
_geom_torsion_atom_site_label_3
_geom_torsion_atom_site_label_4
_geom_torsion
_geom_torsion_site_symmetry_1
_geom_torsion_site_symmetry_2
_geom_torsion_site_symmetry_3
_geom_torsion_site_symmetry_4
_geom_torsion_publ_flag
C18 N1 C1 C2 55.2(2) . . . . ?
C17 N1 C1 C2 -73.1(2) . . . . ?
C18 N1 C1 C10 -127.3(2) . . . . ?
C17 N1 C1 C10 104.3(2) . . . . ?
C10 C1 C2 C3 0.3(3) . . . . ?
N1 C1 C2 C3 177.67(17) . . . . ?
C1 C2 C3 C4 -1.2(3) . . . . ?
C2 C3 C4 C5 1.0(3) . . . . ?
C3 C4 C5 C6 -178.66(18) . . . . ?
C3 C4 C5 C10 0.2(3) . . . . ?
C4 C5 C6 C7 177.77(18) . . . . ?
C10 C5 C6 C7 -1.1(3) . . . . ?
C5 C6 C7 C8 1.3(3) . . . . ?
C6 C7 C8 C9 -0.1(3) . . . . ?
C7 C8 C9 C10 -1.4(3) . . . . ?
C7 C8 C9 C11 -178.26(17) . . . . ?
C2 C1 C10 C9 178.75(19) . . . . ?
N1 C1 C10 C9 1.5(3) . . . . ?
C2 C1 C10 C5 0.9(3) . . . . ?
N1 C1 C10 C5 -176.42(15) . . . . ?
C8 C9 C10 C1 -176.31(18) . . . . ?
C11 C9 C10 C1 0.4(3) . . . . ?
C8 C9 C10 C5 1.5(3) . . . . ?
C11 C9 C10 C5 178.22(16) . . . . ?
C4 C5 C10 C1 -1.1(3) . . . . ?
C6 C5 C10 C1 177.76(16) . . . . ?
C4 C5 C10 C9 -179.18(17) . . . . ?
C6 C5 C10 C9 -0.3(3) . . . . ?
C8 C9 C11 C16 -104.3(2) . . . . ?
C10 C9 C11 C16 78.9(2) . . . . ?
C8 C9 C11 C12 76.4(2) . . . . ?
C10 C9 C11 C12 -100.4(2) . . . . ?
C16 C11 C12 C13 -4.1(3) . . . . ?
C9 C11 C12 C13 175.25(18) . . . . ?
C11 C12 C13 C14 0.2(3) . . . . ?
C19 O1 C14 C13 172.73(19) . . . . ?
C19 O1 C14 C15 -7.9(3) . . . . ?
C12 C13 C14 O1 -177.46(18) . . . . ?
C12 C13 C14 C15 3.1(3) . . . . ?
O1 C14 C15 C16 178.29(18) . . . . ?
C13 C14 C15 C16 -2.3(3) . . . . ?
C14 C15 C16 C11 -1.7(3) . . . . ?
C12 C11 C16 C15 4.9(3) . . . . ?
C9 C11 C16 C15 -174.44(18) . . . . ?
